data_9011617
loop_
_publ_author_name
'Marick, L.'

_publ_section_title
;
 Variation of resistance and structure of cobalt with temperature
 and a discussion of its photoelectric emission
 Sample: at T = 420 C
 Note: photograph 4
;
_journal_name_full 'Physical Review'
_journal_page_first 831
_journal_page_last 837
_journal_paper_doi 10.1103/PhysRev.49.831
_journal_volume 49
_journal_year 1936
_chemical_compound_source Synthetic
_chemical_formula_sum Co
_chemical_name_common Cobalt
_chemical_name_mineral Cobalt
_space_group_IT_number 194
_symmetry_space_group_name_Hall '-P 6c 2c'
_symmetry_space_group_name_H-M 'P 63/m m c'
_cell_angle_alpha 90
_cell_angle_beta 90
_cell_angle_gamma 120
_cell_length_a 2.536
_cell_length_b 2.536
_cell_length_c 4.136
_cell_formula_units_Z 2
_cell_volume 23.036
_database_code_amcsd 0015138
_diffrn_ambient_temperature 693.15
_exptl_crystal_density_diffrn 8.496
_cod_database_code 9011617

loop_
_space_group_symop_operation_xyz
x,y,z
-x,-x+y,1/2+z
x,x-y,1/2-z
-x+y,-x,1/2-z
x-y,x,1/2+z
-y,-x,z
y,x,-z
y,-x+y,-z
-y,x-y,z
x-y,-y,1/2+z
-x+y,y,1/2-z
x,y,1/2-z
-x,-y,1/2+z
x,x-y,z
-x,-x+y,-z
x-y,x,-z
-x+y,-x,z
y,x,1/2+z
-y,-x,1/2-z
-y,x-y,1/2-z
y,-x+y,1/2+z
-x+y,y,z
x-y,-y,-z
-x,-y,-z

loop_
_atom_site_label
_atom_site_fract_x
_atom_site_fract_y
_atom_site_fract_z
Co 0.33333 0.66667 0.25000

loop_
_cod_related_entry_id
_cod_related_entry_database
_cod_related_entry_code
1 ChemSpider 94547
2 AMCSD 0015138
